data_4335938
loop_
_publ_author_name
'David Schweinfurth'
'Marat M. Khusniyarov'
'Denis Bubrin'
'Stephan Hohloch'
'Cheng-Yong Su'
'Biprajit Sarkar'

_publ_section_title
;
 Tuning Spin-Spin Coupling in Quinonoid-Bridged Dicopper(II) Complexes
 through Rational Bridge Variation
;
_journal_name_full 'Inorganic Chemistry'
_journal_page_first 10332
_journal_page_last 10339
_journal_paper_doi 10.1021/ic400955c
_journal_volume 52
_journal_year 2013
_chemical_formula_sum 'C109 H102 B2 Cu2 N10 O5.5'
_chemical_formula_weight 1788.71
_chemical_name_systematic
; 
 ? 
;
_space_group_IT_number 2
_symmetry_cell_setting triclinic
_symmetry_space_group_name_Hall '-P 1'
_symmetry_space_group_name_H-M 'P -1'
_atom_sites_solution_hydrogens geom
_atom_sites_solution_primary direct
_atom_sites_solution_secondary difmap
_audit_creation_method SHELXL-97
_cell_angle_alpha 97.797(5)
_cell_angle_beta 100.695(5)
_cell_angle_gamma 92.277(5)
_cell_formula_units_Z 2
_cell_length_a 11.572(5)
_cell_length_b 17.606(5)
_cell_length_c 23.800(5)
_cell_measurement_reflns_used 14807
_cell_measurement_temperature 150(2)
_cell_measurement_theta_max 24
_cell_measurement_theta_min 1
_cell_volume 4710(3)
_computing_structure_refinement 'SHELXL-97 (Sheldrick, 1997)'
_computing_structure_solution 'SHELXS-97 (Sheldrick, 1990)'
_diffrn_ambient_temperature 150(2)
_diffrn_measured_fraction_theta_full 0.981
_diffrn_measured_fraction_theta_max 0.981
_diffrn_radiation_monochromator graphite
_diffrn_radiation_source 'fine-focus sealed tube'
_diffrn_radiation_type MoK\a
_diffrn_radiation_wavelength 0.71069
_diffrn_reflns_av_R_equivalents 0.0366
_diffrn_reflns_av_sigmaI/netI 0.0479
_diffrn_reflns_limit_h_max 11
_diffrn_reflns_limit_h_min -13
_diffrn_reflns_limit_k_max 20
_diffrn_reflns_limit_k_min -20
_diffrn_reflns_limit_l_max 25
_diffrn_reflns_limit_l_min -27
_diffrn_reflns_number 29997
_diffrn_reflns_theta_full 24.17
_diffrn_reflns_theta_max 24.17
_diffrn_reflns_theta_min 1.17
_exptl_absorpt_coefficient_mu 0.512
_exptl_absorpt_correction_T_max 0.922
_exptl_absorpt_correction_T_min 0.886
_exptl_absorpt_correction_type multi-scan
_exptl_absorpt_process_details 'Blessing, 1995'
_exptl_crystal_colour green
_exptl_crystal_density_diffrn 1.261
_exptl_crystal_description block
_exptl_crystal_F_000 1876
_exptl_crystal_size_max 0.26
_exptl_crystal_size_mid 0.20
_exptl_crystal_size_min 0.16
_refine_diff_density_max 1.282
_refine_diff_density_min -0.802
_refine_diff_density_rms 0.087
_refine_ls_extinction_method none
_refine_ls_goodness_of_fit_ref 1.023
_refine_ls_hydrogen_treatment constr
_refine_ls_matrix_type full
_refine_ls_number_parameters 1195
_refine_ls_number_reflns 14807
_refine_ls_number_restraints 41
_refine_ls_restrained_S_all 1.023
_refine_ls_R_factor_all 0.0669
_refine_ls_R_factor_gt 0.0585
_refine_ls_shift/su_max 0.001
_refine_ls_shift/su_mean 0.000
_refine_ls_structure_factor_coef Fsqd
_refine_ls_weighting_details 'calc w=1/[\s^2^(Fo^2^)+(0.1261P)^2^+4.1624P] where P=(Fo^2^+2Fc^2^)/3'
_refine_ls_weighting_scheme calc
_refine_ls_wR_factor_gt 0.1794
_refine_ls_wR_factor_ref 0.1912
_reflns_number_gt 12615
_reflns_number_total 14807
_reflns_threshold_expression >2sigma(I)
_cod_data_source_file ic400955c_si_002.cif
_cod_data_source_block c:\x-step\cs19
_cod_original_formula_sum 'C109 H102 B2 Cu2 N10 O5.50'
_cod_database_code 4335938

loop_
_symmetry_equiv_pos_as_xyz
'x, y, z'
'-x, -y, -z'

loop_
_atom_site_label
_atom_site_type_symbol
_atom_site_fract_x
_atom_site_fract_y
_atom_site_fract_z
_atom_site_U_iso_or_equiv
_atom_site_adp_type
_atom_site_occupancy
_atom_site_symmetry_multiplicity
_atom_site_calc_flag
_atom_site_refinement_flags
_atom_site_disorder_assembly
_atom_site_disorder_group
C1 C 0.8141(3) 0.28663(17) 0.74571(13) 0.0231(6) Uani 1 1 d . . .
C2 C 0.9109(3) 0.23334(16) 0.75866(12) 0.0219(6) Uani 1 1 d . . .
C3 C 1.0305(3) 0.26199(17) 0.77357(13) 0.0242(6) Uani 1 1 d . . .
H3 H 1.0906 0.2283 0.7838 0.029 Uiso 1 1 calc R . .
C4 C 1.0595(3) 0.33773(17) 0.77331(13) 0.0240(6) Uani 1 1 d . . .
C5 C 0.9632(3) 0.39140(16) 0.75997(13) 0.0233(6) Uani 1 1 d . . .
C6 C 0.8435(3) 0.36387(17) 0.74918(14) 0.0260(6) Uani 1 1 d . . .
H6 H 0.7832 0.3988 0.7443 0.031 Uiso 1 1 calc R . .
C20 C 0.6951(3) 0.01918(19) 0.82122(14) 0.0318(7) Uani 1 1 d . . .
H20 H 0.7793 0.0094 0.8326 0.038 Uiso 1 1 calc R . .
H20A H 0.6476 -0.0237 0.8305 0.038 Uiso 1 1 calc R . .
C21 C 0.6708(3) 0.09373(19) 0.85591(14) 0.0293(7) Uani 1 1 d . . .
C22 C 0.6434(3) 0.0943(2) 0.91024(15) 0.0372(8) Uani 1 1 d . . .
H22 H 0.6324 0.0477 0.9251 0.045 Uiso 1 1 calc R . .
C23 C 0.6326(4) 0.1641(2) 0.94213(17) 0.0482(9) Uani 1 1 d . . .
H23 H 0.6142 0.1666 0.9796 0.058 Uiso 1 1 calc R . .
C24 C 0.6487(4) 0.2305(2) 0.9188(2) 0.0562(11) Uani 1 1 d . . .
H24 H 0.6422 0.2793 0.9401 0.067 Uiso 1 1 calc R . .
C25 C 0.6745(4) 0.2248(2) 0.86415(17) 0.0445(9) Uani 1 1 d . . .
H25 H 0.6848 0.2706 0.8480 0.053 Uiso 1 1 calc R . .
C30 C 0.7336(3) -0.03437(17) 0.72716(15) 0.0299(7) Uani 1 1 d . . .
H30A H 0.6946 -0.0865 0.7226 0.036 Uiso 1 1 calc R . .
H30B H 0.8142 -0.0350 0.7500 0.036 Uiso 1 1 calc R . .
C31 C 0.7408(3) -0.01345(19) 0.66797(15) 0.0320(7) Uani 1 1 d . . .
C32 C 0.7796(3) -0.0651(2) 0.62769(17) 0.0461(9) Uani 1 1 d . . .
H32 H 0.7956 -0.1157 0.6352 0.055 Uiso 1 1 calc R . .
C33 C 0.7946(4) -0.0418(3) 0.57585(19) 0.0608(12) Uani 1 1 d . . .
H33 H 0.8227 -0.0760 0.5477 0.073 Uiso 1 1 calc R . .
C34 C 0.7686(4) 0.0311(3) 0.56571(18) 0.0547(11) Uani 1 1 d . . .
H34 H 0.7779 0.0484 0.5306 0.066 Uiso 1 1 calc R . .
C35 C 0.7282(3) 0.0787(2) 0.60819(17) 0.0446(9) Uani 1 1 d . . .
H35 H 0.7088 0.1289 0.6011 0.054 Uiso 1 1 calc R . .
C10 C 0.5387(3) 0.00458(18) 0.73524(16) 0.0315(7) Uani 1 1 d . . .
H10A H 0.5075 -0.0334 0.7567 0.038 Uiso 1 1 calc R . .
H10B H 0.5268 -0.0186 0.6941 0.038 Uiso 1 1 calc R . .
C11 C 0.4709(3) 0.07489(19) 0.74005(16) 0.0339(7) Uani 1 1 d . . .
C12 C 0.3618(3) 0.0744(2) 0.7546(2) 0.0494(10) Uani 1 1 d . . .
H22A H 0.3282 0.0290 0.7642 0.059 Uiso 1 1 calc R . .
C13 C 0.3007(3) 0.1402(2) 0.7551(3) 0.0697(16) Uani 1 1 d . . .
H13 H 0.2244 0.1404 0.7646 0.084 Uiso 1 1 calc R . .
C14 C 0.3521(4) 0.2055(2) 0.7418(3) 0.0692(15) Uani 1 1 d . . .
H14 H 0.3120 0.2515 0.7421 0.083 Uiso 1 1 calc R . .
C15 C 0.4627(3) 0.2034(2) 0.7280(2) 0.0549(12) Uani 1 1 d . . .
H15 H 0.4977 0.2484 0.7185 0.066 Uiso 1 1 calc R . .
C60 C 1.2039(3) 0.64581(17) 0.78667(15) 0.0328(7) Uani 1 1 d . . .
H60A H 1.1188 0.6538 0.7830 0.039 Uiso 1 1 calc R . .
H60B H 1.2437 0.6932 0.7792 0.039 Uiso 1 1 calc R . .
C61 C 1.2531(3) 0.63147(17) 0.84710(15) 0.0299(7) Uani 1 1 d . . .
C62 C 1.3392(3) 0.67990(19) 0.88478(16) 0.0368(8) Uani 1 1 d . . .
H62 H 1.3727 0.7237 0.8728 0.044 Uiso 1 1 calc R . .
C63 C 1.3755(3) 0.6634(2) 0.94004(17) 0.0434(9) Uani 1 1 d . . .
H63 H 1.4354 0.6952 0.9666 0.052 Uiso 1 1 calc R . .
C64 C 1.3239(4) 0.6002(2) 0.95620(17) 0.0458(9) Uani 1 1 d . . .
H64 H 1.3456 0.5884 0.9944 0.055 Uiso 1 1 calc R . .
C65 C 1.2399(3) 0.5545(2) 0.91586(17) 0.0421(8) Uani 1 1 d . . .
H65 H 1.2052 0.5106 0.9271 0.051 Uiso 1 1 calc R . .
C40 C 1.3463(3) 0.58019(19) 0.73682(16) 0.0330(7) Uani 1 1 d . . .
H40A H 1.3816 0.6336 0.7450 0.040 Uiso 1 1 calc R . .
H40B H 1.3497 0.5599 0.6963 0.040 Uiso 1 1 calc R . .
C41 C 1.4178(3) 0.53278(18) 0.77608(15) 0.0307(7) Uani 1 1 d . . .
C42 C 1.5388(3) 0.5442(2) 0.79296(17) 0.0389(8) Uani 1 1 d . . .
H42 H 1.5797 0.5860 0.7821 0.047 Uiso 1 1 calc R . .
C43 C 1.5998(3) 0.4944(2) 0.82568(18) 0.0442(9) Uani 1 1 d . . .
H43 H 1.6831 0.5011 0.8374 0.053 Uiso 1 1 calc R . .
C44 C 1.5373(3) 0.4347(2) 0.84095(17) 0.0415(8) Uani 1 1 d . . .
H44 H 1.5771 0.3996 0.8635 0.050 Uiso 1 1 calc R . .
C45 C 1.4168(3) 0.42638(19) 0.82322(15) 0.0331(7) Uani 1 1 d . . .
H45 H 1.3742 0.3853 0.8340 0.040 Uiso 1 1 calc R . .
C50 C 1.1457(3) 0.58663(19) 0.68652(15) 0.0345(7) Uani 1 1 d . . .
H50A H 1.1795 0.6284 0.6693 0.041 Uiso 1 1 calc R . .
H50B H 1.0657 0.5998 0.6921 0.041 Uiso 1 1 calc R . .
C51 C 1.1370(3) 0.5119(2) 0.64560(15) 0.0360(8) Uani 1 1 d . . .
C52 C 1.1023(4) 0.5092(2) 0.58711(17) 0.0517(10) Uani 1 1 d . . .
H52 H 1.0869 0.5552 0.5710 0.062 Uiso 1 1 calc R . .
C53 C 1.0898(5) 0.4392(3) 0.55167(19) 0.0620(12) Uani 1 1 d . . .
H53 H 1.0663 0.4363 0.5110 0.074 Uiso 1 1 calc R . .
C54 C 1.1123(4) 0.3732(2) 0.57656(18) 0.0529(10) Uani 1 1 d . . .
H54 H 1.1025 0.3240 0.5536 0.063 Uiso 1 1 calc R . .
C55 C 1.1494(3) 0.3812(2) 0.63563(16) 0.0406(8) Uani 1 1 d . . .
H55 H 1.1668 0.3363 0.6529 0.049 Uiso 1 1 calc R . .
C70 C 0.9240(2) 0.52127(16) 0.75359(14) 0.0247(6) Uani 1 1 d . . .
C71 C 0.9183(3) 0.57643(18) 0.79969(15) 0.0289(7) Uani 1 1 d . . .
H71 H 0.9648 0.5731 0.8365 0.035 Uiso 1 1 calc R . .
C72 C 0.8454(3) 0.63717(18) 0.79334(15) 0.0325(7) Uani 1 1 d . . .
H72 H 0.8427 0.6753 0.8253 0.039 Uiso 1 1 calc R . .
C73 C 0.7774(3) 0.64082(18) 0.73982(16) 0.0330(7) Uani 1 1 d . . .
H73 H 0.7272 0.6818 0.7351 0.040 Uiso 1 1 calc R . .
C74 C 0.7810(3) 0.58567(18) 0.69263(15) 0.0317(7) Uani 1 1 d . . .
H74 H 0.7331 0.5889 0.6561 0.038 Uiso 1 1 calc R . .
C75 C 0.8549(3) 0.52573(17) 0.69902(14) 0.0276(7) Uani 1 1 d . . .
C76 C 0.8009(4) 0.4724(3) 0.59948(18) 0.0570(11) Uani 1 1 d . . .
H76A H 0.8177 0.4289 0.5726 0.085 Uiso 1 1 calc R . .
H76B H 0.8230 0.5206 0.5866 0.085 Uiso 1 1 calc R . .
H76C H 0.7166 0.4700 0.6005 0.085 Uiso 1 1 calc R . .
C80 C 0.9569(2) 0.10642(16) 0.76883(14) 0.0263(7) Uani 1 1 d . . .
C81 C 0.9971(3) 0.05920(17) 0.72603(16) 0.0315(7) Uani 1 1 d . . .
H81 H 0.9727 0.0652 0.6866 0.038 Uiso 1 1 calc R . .
C82 C 1.0736(3) 0.00270(19) 0.74114(17) 0.0367(8) Uani 1 1 d . . .
H82 H 1.0998 -0.0310 0.7121 0.044 Uiso 1 1 calc R . .
C83 C 1.1105(3) -0.00356(19) 0.79850(18) 0.0382(8) Uani 1 1 d . . .
H83 H 1.1630 -0.0418 0.8086 0.046 Uiso 1 1 calc R . .
C84 C 1.0734(3) 0.0443(2) 0.84216(17) 0.0366(8) Uani 1 1 d . . .
H84 H 1.1008 0.0394 0.8816 0.044 Uiso 1 1 calc R . .
C85 C 0.9950(3) 0.09992(17) 0.82700(15) 0.0287(7) Uani 1 1 d . . .
C86 C 0.9726(4) 0.1379(3) 0.92386(16) 0.0491(9) Uani 1 1 d . . .
H86A H 0.9357 0.1775 0.9464 0.074 Uiso 1 1 calc R . .
H86B H 1.0577 0.1414 0.9389 0.074 Uiso 1 1 calc R . .
H86C H 0.9389 0.0871 0.9269 0.074 Uiso 1 1 calc R . .
C90 C 0.7131(3) 0.1200(2) 0.42355(14) 0.0353(8) Uani 1 1 d . . .
C91 C 0.6047(3) 0.1084(3) 0.44202(17) 0.0485(10) Uani 1 1 d . . .
H91 H 0.5697 0.1522 0.4579 0.058 Uiso 1 1 calc R . .
C92 C 0.5476(4) 0.0374(3) 0.4383(2) 0.0613(12) Uani 1 1 d . . .
H92 H 0.4748 0.0329 0.4509 0.074 Uiso 1 1 calc R . .
C93 C 0.5972(4) -0.0277(3) 0.4158(2) 0.0649(14) Uani 1 1 d . . .
H93 H 0.5586 -0.0771 0.4132 0.078 Uiso 1 1 calc R . .
C94 C 0.7029(4) -0.0203(3) 0.39746(19) 0.0569(11) Uani 1 1 d . . .
H94 H 0.7374 -0.0646 0.3822 0.068 Uiso 1 1 calc R . .
C95 C 0.7599(3) 0.0535(2) 0.40137(16) 0.0412(8) Uani 1 1 d . . .
H95 H 0.8325 0.0576 0.3884 0.049 Uiso 1 1 calc R . .
C96 C 0.8715(3) 0.21465(18) 0.38927(14) 0.0294(7) Uani 1 1 d . . .
C97 C 0.8357(3) 0.18531(18) 0.33088(14) 0.0313(7) Uani 1 1 d . . .
H97 H 0.7626 0.1559 0.3186 0.038 Uiso 1 1 calc R . .
C98 C 0.9034(3) 0.19753(19) 0.28978(15) 0.0379(8) Uani 1 1 d . . .
H98 H 0.8752 0.1773 0.2503 0.045 Uiso 1 1 calc R . .
C99 C 1.0106(3) 0.2385(2) 0.30593(17) 0.0416(9) Uani 1 1 d . . .
H99 H 1.0573 0.2464 0.2781 0.050 Uiso 1 1 calc R . .
C100 C 1.0492(3) 0.2680(2) 0.36335(18) 0.0440(9) Uani 1 1 d . . .
H100 H 1.1231 0.2965 0.3753 0.053 Uiso 1 1 calc R . .
C101 C 0.9803(3) 0.2561(2) 0.40399(16) 0.0387(8) Uani 1 1 d . . .
H101 H 1.0088 0.2772 0.4433 0.046 Uiso 1 1 calc R . .
C102 C 0.8612(3) 0.2097(2) 0.50123(14) 0.0328(7) Uani 1 1 d . . .
C103 C 0.9606(3) 0.1678(2) 0.51115(16) 0.0426(8) Uani 1 1 d . . .
H103 H 0.9853 0.1400 0.4788 0.051 Uiso 1 1 calc R . .
C104 C 1.0257(4) 0.1645(3) 0.56631(19) 0.0539(11) Uani 1 1 d . . .
H104 H 1.0930 0.1351 0.5711 0.065 Uiso 1 1 calc R . .
C105 C 0.9913(4) 0.2046(2) 0.61406(16) 0.0516(11) Uani 1 1 d . . .
H105 H 1.0348 0.2029 0.6518 0.062 Uiso 1 1 calc R . .
C106 C 0.8938(4) 0.2467(2) 0.60627(16) 0.0492(10) Uani 1 1 d . . .
H106 H 0.8705 0.2749 0.6388 0.059 Uiso 1 1 calc R . .
C107 C 0.8286(3) 0.2482(2) 0.55071(15) 0.0391(8) Uani 1 1 d . . .
H107 H 0.7598 0.2763 0.5465 0.047 Uiso 1 1 calc R . .
C108 C 0.6925(3) 0.2740(2) 0.42679(15) 0.0391(8) Uani 1 1 d . . .
C109 C 0.5837(4) 0.2635(3) 0.38841(17) 0.0522(11) Uani 1 1 d . . .
H109 H 0.5595 0.2137 0.3676 0.063 Uiso 1 1 calc R . .
C110 C 0.5097(4) 0.3229(3) 0.37956(19) 0.0654(14) Uani 1 1 d . . .
H110 H 0.4361 0.3129 0.3535 0.078 Uiso 1 1 calc R . .
C111 C 0.5424(5) 0.3959(3) 0.4082(2) 0.0660(13) Uani 1 1 d . . .
H111 H 0.4914 0.4363 0.4027 0.079 Uiso 1 1 calc R . .
C112 C 0.6501(4) 0.4094(3) 0.4448(2) 0.0580(11) Uani 1 1 d . . .
H112 H 0.6747 0.4598 0.4642 0.070 Uiso 1 1 calc R . .
C113 C 0.7236(4) 0.3496(2) 0.45369(18) 0.0461(9) Uani 1 1 d . . .
H113 H 0.7979 0.3606 0.4790 0.055 Uiso 1 1 calc R . .
C114 C 0.3813(3) 0.18172(16) 0.11598(13) 0.0245(6) Uani 1 1 d . . .
C115 C 0.4789(3) 0.13729(18) 0.11500(14) 0.0287(7) Uani 1 1 d . . .
H115 H 0.4846 0.1058 0.0800 0.034 Uiso 1 1 calc R . .
C116 C 0.5681(3) 0.13742(19) 0.16331(15) 0.0342(7) Uani 1 1 d . . .
H116 H 0.6326 0.1062 0.1607 0.041 Uiso 1 1 calc R . .
C117 C 0.5634(3) 0.18209(19) 0.21443(15) 0.0346(7) Uani 1 1 d . . .
H117 H 0.6238 0.1818 0.2474 0.041 Uiso 1 1 calc R . .
C118 C 0.4692(3) 0.2277(2) 0.21726(15) 0.0359(8) Uani 1 1 d . . .
H118 H 0.4648 0.2595 0.2523 0.043 Uiso 1 1 calc R . .
C119 C 0.3813(3) 0.22683(19) 0.16862(14) 0.0324(7) Uani 1 1 d . . .
H119 H 0.3178 0.2588 0.1715 0.039 Uiso 1 1 calc R . .
C120 C 0.1486(3) 0.19437(17) 0.08293(13) 0.0252(6) Uani 1 1 d . . .
C121 C 0.1200(3) 0.15595(17) 0.12686(14) 0.0303(7) Uani 1 1 d . . .
H121 H 0.1744 0.1223 0.1433 0.036 Uiso 1 1 calc R . .
C122 C 0.0165(3) 0.16460(19) 0.14752(16) 0.0353(8) Uani 1 1 d . . .
H122 H 0.0019 0.1377 0.1778 0.042 Uiso 1 1 calc R . .
C123 C -0.0655(3) 0.21224(19) 0.12421(16) 0.0358(8) Uani 1 1 d . . .
H123 H -0.1369 0.2182 0.1381 0.043 Uiso 1 1 calc R . .
C124 C -0.0427(3) 0.2507(2) 0.08085(16) 0.0379(8) Uani 1 1 d . . .
H124 H -0.0986 0.2835 0.0644 0.045 Uiso 1 1 calc R . .
C125 C 0.0630(3) 0.24193(19) 0.06047(14) 0.0309(7) Uani 1 1 d . . .
H125 H 0.0770 0.2693 0.0303 0.037 Uiso 1 1 calc R . .
C126 C 0.2629(3) 0.09786(17) 0.01745(13) 0.0252(6) Uani 1 1 d . . .
C127 C 0.3485(3) 0.07949(19) -0.01626(14) 0.0306(7) Uani 1 1 d . . .
H127 H 0.4103 0.1171 -0.0154 0.037 Uiso 1 1 calc R . .
C128 C 0.3470(3) 0.00924(19) -0.05067(15) 0.0341(7) Uani 1 1 d . . .
H128 H 0.4068 -0.0004 -0.0727 0.041 Uiso 1 1 calc R . .
C129 C 0.2588(3) -0.04668(18) -0.05288(14) 0.0324(7) Uani 1 1 d . . .
H129 H 0.2580 -0.0952 -0.0760 0.039 Uiso 1 1 calc R . .
C130 C 0.1716(3) -0.03168(18) -0.02118(14) 0.0301(7) Uani 1 1 d . . .
H130 H 0.1098 -0.0696 -0.0229 0.036 Uiso 1 1 calc R . .
C131 C 0.1745(3) 0.03950(18) 0.01354(13) 0.0270(6) Uani 1 1 d . . .
H131 H 0.1142 0.0486 0.0353 0.032 Uiso 1 1 calc R . .
C132 C 0.2994(3) 0.25280(18) 0.02421(15) 0.0299(7) Uani 1 1 d . . .
C133 C 0.3296(3) 0.3274(2) 0.05342(17) 0.0423(8) Uani 1 1 d . . .
H133 H 0.3352 0.3360 0.0941 0.051 Uiso 1 1 calc R . .
C134 C 0.3519(4) 0.3895(2) 0.0259(2) 0.0520(10) Uani 1 1 d . . .
H134 H 0.3721 0.4390 0.0478 0.062 Uiso 1 1 calc R . .
C135 C 0.3448(4) 0.3794(2) -0.03292(19) 0.0497(10) Uani 1 1 d . . .
H135 H 0.3621 0.4213 -0.0520 0.060 Uiso 1 1 calc R . .
C136 C 0.3122(4) 0.3075(2) -0.06358(19) 0.0560(11) Uani 1 1 d . . .
H136 H 0.3052 0.2996 -0.1044 0.067 Uiso 1 1 calc R . .
C137 C 0.2895(4) 0.2464(2) -0.03553(17) 0.0443(9) Uani 1 1 d . . .
H137 H 0.2659 0.1976 -0.0581 0.053 Uiso 1 1 calc R . .
C138 C 0.5032(7) 0.4030(4) 0.6632(3) 0.096(2) Uani 1 1 d . . .
H138 H 0.5781 0.4264 0.6865 0.144 Uiso 1 1 calc R . .
H139 H 0.4599 0.3766 0.6874 0.144 Uiso 1 1 calc R . .
H140 H 0.4560 0.4431 0.6476 0.144 Uiso 1 1 calc R . .
C139 C 0.5262(8) 0.3479(6) 0.6157(3) 0.122(3) Uani 1 1 d . . .
H141 H 0.5720 0.3743 0.5920 0.146 Uiso 1 1 calc R . .
H142 H 0.5740 0.3075 0.6316 0.146 Uiso 1 1 calc R . .
C140 C 0.4433(10) 0.2679(7) 0.5316(5) 0.192(6) Uani 1 1 d . . .
H143 H 0.4810 0.2990 0.5074 0.230 Uiso 1 1 calc R . .
H144 H 0.4958 0.2269 0.5422 0.230 Uiso 1 1 calc R . .
C141 C 0.3322(11) 0.2344(13) 0.4998(8) 0.361(18) Uani 1 1 d . . .
H145 H 0.3438 0.2012 0.4651 0.541 Uiso 1 1 calc R . .
H146 H 0.2812 0.2752 0.4886 0.541 Uiso 1 1 calc R . .
H147 H 0.2950 0.2039 0.5240 0.541 Uiso 1 1 calc R . .
N2 N 0.8731(2) 0.16174(13) 0.75440(11) 0.0227(5) Uani 1 1 d . . .
N22 N 1.0041(2) 0.46231(14) 0.76124(11) 0.0241(5) Uani 1 1 d . . .
N10 N 0.6670(2) 0.02098(14) 0.75825(12) 0.0273(6) Uani 1 1 d . . .
N21 N 0.6854(2) 0.15755(16) 0.83320(12) 0.0321(6) Uani 1 1 d . . .
N31 N 0.7151(2) 0.05752(15) 0.65870(12) 0.0311(6) Uani 1 1 d . . .
N11 N 0.5226(2) 0.13888(16) 0.72751(14) 0.0346(6) Uani 1 1 d . . .
N40 N 1.2203(2) 0.58072(14) 0.74319(12) 0.0291(6) Uani 1 1 d . . .
N61 N 1.2049(2) 0.56845(15) 0.86207(13) 0.0348(6) Uani 1 1 d . . .
N41 N 1.3577(2) 0.47473(14) 0.79108(12) 0.0275(6) Uani 1 1 d . . .
N51 N 1.1620(2) 0.44861(16) 0.66971(12) 0.0325(6) Uani 1 1 d . . .
O1 O 0.70868(17) 0.25513(11) 0.73154(10) 0.0272(5) Uani 1 1 d . . .
O11 O 1.16675(18) 0.36760(11) 0.78455(10) 0.0282(5) Uani 1 1 d . . .
O3 O 0.8671(2) 0.46919(13) 0.65591(10) 0.0372(5) Uani 1 1 d . . .
O4 O 0.9514(2) 0.14953(14) 0.86461(10) 0.0362(5) Uani 1 1 d . . .
O5 O 0.4268(5) 0.3154(3) 0.5826(3) 0.134(2) Uani 1 1 d . . .
Cu1 Cu 0.69923(3) 0.14141(2) 0.73700(2) 0.03689(15) Uani 1 1 d . . .
Cu2 Cu 1.18085(4) 0.47273(2) 0.768798(19) 0.03612(15) Uani 1 1 d . . .
B1 B 0.7835(3) 0.2046(2) 0.43540(16) 0.0322(8) Uani 1 1 d . . .
B2 B 0.2720(3) 0.18140(19) 0.05934(15) 0.0260(7) Uani 1 1 d . . .
O6 O 1.0000 0.5000 1.0000 0.239(7) Uani 1 2 d SDU . .
C142 C 1.004(3) 0.4183(7) 0.9776(9) 0.068(8) Uani 0.15 1 d PDU A 1
C144 C 1.0054(13) 0.3657(8) 0.9205(5) 0.062(3) Uani 0.35 1 d PDU A 1
C143 C 0.9137(19) 0.4795(8) 0.9470(8) 0.051(9) Uani 0.10 1 d PDU A 2
C145 C 0.9070(10) 0.3938(6) 0.9237(5) 0.015(2) Uani 0.22 1 d PDU A 2
C146 C 0.8130(12) 0.4164(8) 0.9243(6) 0.019(3) Uani 0.18 1 d PDU A 2

loop_
_atom_site_aniso_label
_atom_site_aniso_U_11
_atom_site_aniso_U_22
_atom_site_aniso_U_33
_atom_site_aniso_U_23
_atom_site_aniso_U_13
_atom_site_aniso_U_12
C1 0.0211(15) 0.0196(14) 0.0294(15) 0.0063(12) 0.0051(12) 0.0008(12)
C2 0.0207(14) 0.0188(15) 0.0261(15) 0.0041(11) 0.0032(11) 0.0008(11)
C3 0.0179(14) 0.0188(14) 0.0354(16) 0.0078(12) 0.0011(12) 0.0010(11)
C4 0.0202(14) 0.0196(15) 0.0311(16) 0.0038(12) 0.0025(12) -0.0001(11)
C5 0.0233(15) 0.0173(15) 0.0289(15) 0.0040(11) 0.0041(12) 0.0000(11)
C6 0.0204(14) 0.0189(15) 0.0385(17) 0.0058(12) 0.0040(12) 0.0026(11)
C20 0.0307(17) 0.0281(17) 0.0374(18) 0.0098(14) 0.0044(14) 0.0045(13)
C21 0.0182(14) 0.0340(17) 0.0361(17) 0.0075(14) 0.0048(12) 0.0016(12)
C22 0.0307(17) 0.041(2) 0.0411(19) 0.0119(15) 0.0065(14) -0.0018(14)
C23 0.053(2) 0.054(2) 0.041(2) 0.0043(18) 0.0192(18) 0.0040(19)
C24 0.076(3) 0.037(2) 0.057(3) -0.0040(18) 0.026(2) 0.006(2)
C25 0.055(2) 0.0300(19) 0.052(2) 0.0044(16) 0.0195(18) 0.0008(16)
C30 0.0287(16) 0.0189(15) 0.0429(18) 0.0044(13) 0.0090(14) 0.0010(12)
C31 0.0251(15) 0.0278(17) 0.0401(18) 0.0028(14) 0.0022(13) -0.0080(13)
C32 0.044(2) 0.043(2) 0.049(2) -0.0044(17) 0.0119(17) -0.0032(17)
C33 0.047(2) 0.084(4) 0.046(2) -0.013(2) 0.0148(19) -0.011(2)
C34 0.041(2) 0.083(3) 0.037(2) 0.011(2) 0.0031(17) -0.016(2)
C35 0.0302(18) 0.052(2) 0.048(2) 0.0210(18) -0.0051(16) -0.0163(16)
C10 0.0238(15) 0.0230(16) 0.0469(19) 0.0064(14) 0.0047(14) -0.0037(12)
C11 0.0237(16) 0.0238(16) 0.051(2) 0.0046(14) 0.0007(14) -0.0014(13)
C12 0.0276(18) 0.0288(19) 0.092(3) 0.0046(19) 0.0172(19) -0.0050(14)
C13 0.0251(19) 0.034(2) 0.149(5) 0.002(3) 0.023(2) -0.0012(16)
C14 0.029(2) 0.032(2) 0.145(5) 0.014(3) 0.009(2) 0.0072(16)
C15 0.0219(17) 0.0281(19) 0.111(4) 0.020(2) -0.003(2) 0.0000(14)
C60 0.0334(17) 0.0179(15) 0.0454(19) 0.0053(13) 0.0033(14) -0.0019(13)
C61 0.0271(16) 0.0211(15) 0.0421(18) 0.0029(13) 0.0093(14) 0.0012(12)
C62 0.0353(18) 0.0256(17) 0.048(2) -0.0022(14) 0.0111(15) -0.0033(14)
C63 0.044(2) 0.038(2) 0.043(2) -0.0075(16) 0.0048(16) -0.0015(16)
C64 0.051(2) 0.045(2) 0.041(2) 0.0074(17) 0.0071(17) 0.0068(18)
C65 0.041(2) 0.0361(19) 0.053(2) 0.0166(17) 0.0119(17) 0.0035(15)
C40 0.0279(16) 0.0261(16) 0.0463(19) 0.0096(14) 0.0089(14) -0.0059(13)
C41 0.0283(16) 0.0234(16) 0.0385(18) -0.0010(13) 0.0072(13) -0.0046(13)
C42 0.0280(17) 0.0341(18) 0.054(2) 0.0046(16) 0.0091(15) -0.0063(14)
C43 0.0228(16) 0.041(2) 0.065(2) 0.0045(18) 0.0033(16) -0.0022(14)
C44 0.0306(18) 0.0378(19) 0.053(2) 0.0082(16) -0.0002(16) 0.0027(15)
C45 0.0304(17) 0.0258(16) 0.0415(18) 0.0061(14) 0.0024(14) -0.0004(13)
C50 0.0350(18) 0.0258(17) 0.0430(19) 0.0132(14) 0.0035(14) -0.0040(13)
C51 0.0336(17) 0.0324(18) 0.0409(19) 0.0098(15) 0.0030(15) -0.0080(14)
C52 0.063(3) 0.044(2) 0.044(2) 0.0142(18) -0.0014(19) -0.0118(19)
C53 0.082(3) 0.061(3) 0.037(2) 0.0082(19) 0.000(2) -0.014(2)
C54 0.066(3) 0.043(2) 0.044(2) -0.0032(17) 0.0068(19) -0.0118(19)
C55 0.043(2) 0.0325(19) 0.043(2) 0.0019(15) 0.0045(16) -0.0039(15)
C70 0.0188(14) 0.0165(14) 0.0384(17) 0.0058(12) 0.0041(12) -0.0030(11)
C71 0.0228(15) 0.0246(16) 0.0384(17) 0.0033(13) 0.0045(13) 0.0000(12)
C72 0.0260(16) 0.0238(16) 0.0465(19) -0.0004(14) 0.0074(14) 0.0021(12)
C73 0.0253(16) 0.0201(15) 0.055(2) 0.0075(14) 0.0085(15) 0.0028(12)
C74 0.0255(16) 0.0277(17) 0.0425(18) 0.0120(14) 0.0029(13) 0.0012(13)
C75 0.0279(15) 0.0189(15) 0.0353(17) 0.0035(12) 0.0058(13) -0.0020(12)
C76 0.066(3) 0.057(3) 0.039(2) -0.0045(18) -0.0068(19) 0.014(2)
C80 0.0168(14) 0.0158(14) 0.0450(18) 0.0074(13) 0.0016(13) -0.0045(11)
C81 0.0222(15) 0.0192(15) 0.052(2) 0.0016(14) 0.0090(14) -0.0026(12)
C82 0.0284(17) 0.0223(16) 0.062(2) 0.0038(15) 0.0166(16) 0.0008(13)
C83 0.0267(16) 0.0230(16) 0.069(3) 0.0143(16) 0.0129(16) 0.0051(13)
C84 0.0256(16) 0.0331(18) 0.052(2) 0.0194(16) 0.0009(15) -0.0016(13)
C85 0.0216(15) 0.0214(15) 0.0433(18) 0.0098(13) 0.0035(13) -0.0010(12)
C86 0.047(2) 0.065(3) 0.0342(19) 0.0096(18) 0.0019(16) 0.0069(19)
C90 0.0318(17) 0.047(2) 0.0252(16) 0.0097(14) -0.0023(13) -0.0018(15)
C91 0.0344(19) 0.067(3) 0.041(2) 0.0044(18) 0.0042(16) -0.0083(18)
C92 0.040(2) 0.087(4) 0.051(2) 0.013(2) -0.0025(19) -0.025(2)
C93 0.052(3) 0.071(3) 0.061(3) 0.028(2) -0.022(2) -0.032(2)
C94 0.062(3) 0.046(2) 0.055(3) 0.0166(19) -0.013(2) -0.003(2)
C95 0.0403(19) 0.039(2) 0.042(2) 0.0143(16) -0.0033(16) 0.0004(16)
C96 0.0325(16) 0.0281(16) 0.0289(16) 0.0065(13) 0.0065(13) 0.0080(13)
C97 0.0350(17) 0.0263(16) 0.0337(17) 0.0052(13) 0.0078(14) 0.0074(13)
C98 0.056(2) 0.0278(17) 0.0338(18) 0.0073(14) 0.0148(16) 0.0095(16)
C99 0.053(2) 0.0319(18) 0.048(2) 0.0133(16) 0.0243(18) 0.0081(16)
C100 0.040(2) 0.040(2) 0.055(2) 0.0120(17) 0.0134(17) -0.0033(16)
C101 0.0405(19) 0.0379(19) 0.0361(18) 0.0055(15) 0.0044(15) -0.0011(15)
C102 0.0340(17) 0.0361(18) 0.0277(17) 0.0072(14) 0.0039(13) -0.0024(14)
C103 0.041(2) 0.051(2) 0.0342(19) 0.0080(16) 0.0008(15) 0.0042(17)
C104 0.042(2) 0.060(3) 0.055(3) 0.022(2) -0.0088(19) -0.0028(19)
C105 0.060(3) 0.055(2) 0.032(2) 0.0140(18) -0.0110(18) -0.022(2)
C106 0.064(3) 0.050(2) 0.0289(18) 0.0029(16) 0.0060(17) -0.024(2)
C107 0.046(2) 0.0371(19) 0.0337(18) 0.0034(15) 0.0105(15) -0.0074(15)
C108 0.0371(19) 0.050(2) 0.0334(18) 0.0087(16) 0.0114(15) 0.0119(16)
C109 0.049(2) 0.069(3) 0.035(2) -0.0001(18) 0.0007(17) 0.025(2)
C110 0.059(3) 0.087(4) 0.046(2) 0.004(2) -0.002(2) 0.041(3)
C111 0.070(3) 0.076(3) 0.058(3) 0.016(2) 0.014(2) 0.042(3)
C112 0.067(3) 0.048(2) 0.064(3) 0.012(2) 0.020(2) 0.019(2)
C113 0.047(2) 0.045(2) 0.049(2) 0.0119(17) 0.0110(17) 0.0105(17)
C114 0.0228(14) 0.0176(14) 0.0327(16) 0.0030(12) 0.0056(12) -0.0021(11)
C115 0.0250(15) 0.0234(15) 0.0371(17) 0.0037(13) 0.0053(13) 0.0017(12)
C116 0.0246(16) 0.0303(17) 0.047(2) 0.0084(15) 0.0021(14) 0.0041(13)
C117 0.0302(17) 0.0344(18) 0.0369(18) 0.0110(14) -0.0019(14) -0.0050(14)
C118 0.0331(18) 0.0369(19) 0.0348(18) -0.0008(14) 0.0043(14) -0.0025(14)
C119 0.0266(16) 0.0306(17) 0.0366(18) -0.0021(14) 0.0020(13) 0.0046(13)
C120 0.0222(15) 0.0202(14) 0.0307(16) -0.0022(12) 0.0028(12) 0.0005(11)
C121 0.0314(16) 0.0205(15) 0.0389(18) 0.0027(13) 0.0075(14) 0.0026(12)
C122 0.0376(18) 0.0259(17) 0.0428(19) -0.0056(14) 0.0179(15) -0.0063(14)
C123 0.0253(16) 0.0302(17) 0.050(2) -0.0097(15) 0.0155(15) -0.0034(13)
C124 0.0258(16) 0.0380(19) 0.045(2) -0.0044(15) 0.0006(14) 0.0099(14)
C125 0.0287(16) 0.0304(17) 0.0315(16) -0.0002(13) 0.0030(13) 0.0042(13)
C126 0.0204(14) 0.0256(16) 0.0281(15) 0.0026(12) 0.0008(12) 0.0046(12)
C127 0.0236(15) 0.0290(17) 0.0363(17) -0.0021(13) 0.0039(13) -0.0007(12)
C128 0.0268(16) 0.0344(18) 0.0386(18) -0.0042(14) 0.0059(14) 0.0068(13)
C129 0.0345(17) 0.0247(16) 0.0342(17) -0.0020(13) 0.0005(14) 0.0071(13)
C130 0.0298(16) 0.0244(16) 0.0332(17) 0.0014(13) 0.0011(13) -0.0029(13)
C131 0.0221(15) 0.0272(16) 0.0307(16) 0.0031(13) 0.0029(12) 0.0027(12)
C132 0.0235(15) 0.0267(16) 0.0404(18) 0.0047(13) 0.0081(13) 0.0039(12)
C133 0.053(2) 0.0307(19) 0.045(2) 0.0075(15) 0.0126(17) 0.0006(16)
C134 0.065(3) 0.0252(19) 0.068(3) 0.0074(18) 0.018(2) -0.0010(17)
C135 0.055(2) 0.038(2) 0.064(3) 0.0247(19) 0.018(2) 0.0059(17)
C136 0.080(3) 0.047(2) 0.046(2) 0.0168(19) 0.017(2) 0.002(2)
C137 0.057(2) 0.035(2) 0.042(2) 0.0066(16) 0.0115(17) -0.0015(17)
C138 0.102(5) 0.096(5) 0.085(4) -0.007(3) 0.015(4) 0.016(4)
C139 0.110(6) 0.158(8) 0.088(5) -0.010(5) 0.013(4) 0.000(6)
C140 0.163(10) 0.200(11) 0.189(11) -0.115(9) 0.093(9) -0.059(9)
C141 0.120(9) 0.55(3) 0.31(2) -0.31(2) 0.101(11) -0.127(15)
N2 0.0186(12) 0.0149(12) 0.0336(13) 0.0055(10) 0.0016(10) -0.0008(9)
N22 0.0201(12) 0.0157(12) 0.0356(14) 0.0058(10) 0.0019(10) -0.0012(9)
N10 0.0230(13) 0.0215(13) 0.0369(14) 0.0044(11) 0.0042(11) 0.0016(10)
N21 0.0302(14) 0.0272(14) 0.0402(15) 0.0056(12) 0.0096(12) -0.0002(11)
N31 0.0236(13) 0.0278(14) 0.0390(15) 0.0065(12) -0.0003(11) -0.0080(11)
N11 0.0191(13) 0.0249(14) 0.0581(18) 0.0121(13) -0.0005(12) -0.0010(11)
N40 0.0265(13) 0.0180(13) 0.0414(15) 0.0064(11) 0.0031(11) -0.0052(10)
N61 0.0295(14) 0.0239(14) 0.0506(18) 0.0083(12) 0.0052(12) -0.0011(11)
N41 0.0219(12) 0.0199(13) 0.0392(15) 0.0010(11) 0.0053(11) -0.0029(10)
N51 0.0327(14) 0.0273(14) 0.0363(15) 0.0060(12) 0.0036(12) -0.0045(11)
O1 0.0174(10) 0.0173(10) 0.0465(13) 0.0108(9) 0.0014(9) -0.0025(8)
O11 0.0191(10) 0.0173(10) 0.0464(13) 0.0086(9) -0.0006(9) -0.0025(8)
O3 0.0422(13) 0.0297(12) 0.0354(13) 0.0000(10) -0.0008(10) 0.0066(10)
O4 0.0359(12) 0.0396(13) 0.0317(12) 0.0065(10) 0.0014(10) 0.0066(10)
O5 0.102(4) 0.131(5) 0.154(5) -0.056(4) 0.047(4) -0.012(3)
Cu1 0.0277(2) 0.0275(2) 0.0542(3) 0.00912(19) 0.00290(19) -0.00112(17)
Cu2 0.0306(2) 0.0268(2) 0.0499(3) 0.00805(19) 0.00424(19) -0.00254(17)
B1 0.0310(19) 0.038(2) 0.0274(18) 0.0047(15) 0.0051(15) 0.0048(16)
B2 0.0237(17) 0.0212(17) 0.0331(18) 0.0037(14) 0.0056(14) 0.0025(13)
O6 0.238(7) 0.239(7) 0.240(7) 0.040(3) 0.048(3) 0.014(3)
C142 0.069(9) 0.068(9) 0.070(9) 0.011(3) 0.015(3) 0.005(3)
C144 0.065(4) 0.061(4) 0.059(4) 0.012(3) 0.007(3) 0.001(3)
C143 0.052(10) 0.052(10) 0.050(10) 0.009(3) 0.009(4) 0.002(3)
C145 0.017(3) 0.014(3) 0.013(3) 0.002(3) 0.003(3) -0.003(3)
C146 0.018(4) 0.020(4) 0.018(4) 0.004(3) 0.003(3) 0.001(3)

loop_
_atom_type_symbol
_atom_type_description
_atom_type_scat_dispersion_real
_atom_type_scat_dispersion_imag
_atom_type_scat_source
C C 0.0033 0.0016 'International Tables Vol C Tables 4.2.6.8 and 6.1.1.4'
H H 0.0000 0.0000 'International Tables Vol C Tables 4.2.6.8 and 6.1.1.4'
N N 0.0061 0.0033 'International Tables Vol C Tables 4.2.6.8 and 6.1.1.4'
O O 0.0106 0.0060 'International Tables Vol C Tables 4.2.6.8 and 6.1.1.4'
Cu Cu 0.3201 1.2651 'International Tables Vol C Tables 4.2.6.8 and 6.1.1.4'
B B 0.0013 0.0007 'International Tables Vol C Tables 4.2.6.8 and 6.1.1.4'

loop_
_geom_angle_atom_site_label_1
_geom_angle_atom_site_label_2
_geom_angle_atom_site_label_3
_geom_angle
_geom_angle_site_symmetry_1
_geom_angle_site_symmetry_3
O1 C1 C6 125.0(3) . .
O1 C1 C2 116.1(2) . .
C6 C1 C2 118.9(3) . .
N2 C2 C3 125.7(3) . .
N2 C2 C1 113.7(2) . .
C3 C2 C1 120.6(3) . .
C4 C3 C2 120.1(3) . .
O11 C4 C3 123.7(3) . .
O11 C4 C5 116.7(3) . .
C3 C4 C5 119.5(3) . .
N22 C5 C6 126.9(3) . .
N22 C5 C4 112.7(3) . .
C6 C5 C4 120.3(3) . .
C1 C6 C5 120.2(3) . .
N10 C20 C21 112.3(3) . .
N21 C21 C22 122.7(3) . .
N21 C21 C20 116.5(3) . .
C22 C21 C20 120.6(3) . .
C23 C22 C21 118.3(3) . .
C22 C23 C24 119.0(4) . .
C23 C24 C25 119.0(4) . .
N21 C25 C24 122.3(4) . .
N10 C30 C31 111.0(3) . .
N31 C31 C32 122.6(3) . .
N31 C31 C30 117.1(3) . .
C32 C31 C30 120.2(3) . .
C31 C32 C33 118.7(4) . .
C34 C33 C32 119.4(4) . .
C33 C34 C35 118.0(4) . .
N31 C35 C34 123.4(4) . .
N10 C10 C11 112.7(3) . .
N11 C11 C12 121.7(3) . .
N11 C11 C10 115.7(3) . .
C12 C11 C10 122.6(3) . .
C11 C12 C13 119.8(4) . .
C14 C13 C12 118.8(4) . .
C13 C14 C15 119.3(4) . .
N11 C15 C14 121.9(4) . .
N40 C60 C61 111.5(3) . .
N61 C61 C62 122.5(3) . .
N61 C61 C60 114.4(3) . .
C62 C61 C60 123.0(3) . .
C63 C62 C61 118.8(3) . .
C64 C63 C62 119.0(3) . .
C63 C64 C65 118.5(4) . .
N61 C65 C64 123.6(3) . .
N40 C40 C41 113.1(3) . .
N41 C41 C42 121.6(3) . .
N41 C41 C40 115.4(3) . .
C42 C41 C40 122.9(3) . .
C43 C42 C41 119.5(3) . .
C44 C43 C42 118.6(3) . .
C45 C44 C43 119.4(3) . .
N41 C45 C44 121.9(3) . .
N40 C50 C51 111.2(3) . .
N51 C51 C52 121.9(3) . .
N51 C51 C50 116.6(3) . .
C52 C51 C50 121.5(3) . .
C51 C52 C53 119.5(4) . .
C52 C53 C54 118.8(4) . .
C55 C54 C53 117.9(4) . .
N51 C55 C54 123.2(4) . .
C71 C70 C75 119.6(3) . .
C71 C70 N22 119.4(3) . .
C75 C70 N22 120.9(3) . .
C70 C71 C72 121.2(3) . .
C73 C72 C71 118.8(3) . .
C72 C73 C74 121.2(3) . .
C73 C74 C75 119.8(3) . .
O3 C75 C74 125.1(3) . .
O3 C75 C70 115.6(3) . .
C74 C75 C70 119.4(3) . .
C81 C80 C85 120.8(3) . .
C81 C80 N2 120.9(3) . .
C85 C80 N2 118.3(3) . .
C80 C81 C82 119.7(3) . .
C83 C82 C81 119.2(3) . .
C82 C83 C84 122.0(3) . .
C83 C84 C85 118.8(3) . .
O4 C85 C80 115.4(3) . .
O4 C85 C84 125.1(3) . .
C80 C85 C84 119.5(3) . .
C95 C90 C91 115.1(4) . .
C95 C90 B1 123.2(3) . .
C91 C90 B1 121.3(3) . .
C92 C91 C90 123.6(4) . .
C91 C92 C93 119.6(4) . .
C94 C93 C92 119.6(4) . .
C93 C94 C95 120.0(5) . .
C90 C95 C94 122.1(4) . .
C101 C96 C97 115.4(3) . .
C101 C96 B1 123.8(3) . .
C97 C96 B1 120.6(3) . .
C96 C97 C98 122.4(3) . .
C99 C98 C97 120.5(3) . .
C98 C99 C100 118.7(3) . .
C99 C100 C101 120.4(4) . .
C96 C101 C100 122.6(3) . .
C103 C102 C107 115.5(3) . .
C103 C102 B1 119.8(3) . .
C107 C102 B1 124.4(3) . .
C102 C103 C104 123.2(4) . .
C105 C104 C103 119.4(4) . .
C106 C105 C104 119.4(3) . .
C105 C106 C107 120.4(4) . .
C102 C107 C106 122.2(4) . .
C113 C108 C109 114.9(3) . .
C113 C108 B1 121.9(3) . .
C109 C108 B1 123.0(3) . .
C110 C109 C108 122.7(4) . .
C111 C110 C109 120.4(4) . .
C110 C111 C112 118.8(4) . .
C111 C112 C113 120.4(4) . .
C112 C113 C108 122.7(4) . .
C119 C114 C115 114.7(3) . .
C119 C114 B2 121.5(3) . .
C115 C114 B2 123.7(3) . .
C116 C115 C114 122.6(3) . .
C117 C116 C115 120.5(3) . .
C116 C117 C118 118.9(3) . .
C117 C118 C119 119.7(3) . .
C114 C119 C118 123.5(3) . .
C125 C120 C121 114.8(3) . .
C125 C120 B2 123.7(3) . .
C121 C120 B2 121.5(3) . .
C122 C121 C120 123.3(3) . .
C123 C122 C121 120.1(3) . .
C124 C123 C122 119.1(3) . .
C123 C124 C125 120.3(3) . .
C120 C125 C124 122.4(3) . .
C131 C126 C127 114.9(3) . .
C131 C126 B2 124.2(3) . .
C127 C126 B2 120.9(3) . .
C128 C127 C126 123.2(3) . .
C129 C128 C127 120.0(3) . .
C128 C129 C130 119.5(3) . .
C129 C130 C131 119.9(3) . .
C130 C131 C126 122.6(3) . .
C137 C132 C133 114.1(3) . .
C137 C132 B2 124.8(3) . .
C133 C132 B2 121.0(3) . .
C134 C133 C132 123.3(4) . .
C135 C134 C133 120.1(4) . .
C134 C135 C136 118.6(4) . .
C135 C136 C137 120.5(4) . .
C136 C137 C132 123.3(4) . .
O5 C139 C138 111.5(7) . .
C141 C140 O5 109.6(9) . .
C2 N2 C80 118.6(2) . .
C2 N2 Cu1 115.63(19) . .
C80 N2 Cu1 125.34(18) . .
C5 N22 C70 119.7(2) . .
C5 N22 Cu2 113.11(19) . .
C70 N22 Cu2 127.08(19) . .
C30 N10 C20 111.2(2) . .
C30 N10 C10 109.6(2) . .
C20 N10 C10 111.1(3) . .
C30 N10 Cu1 110.72(19) . .
C20 N10 Cu1 111.56(19) . .
C10 N10 Cu1 102.34(18) . .
C21 N21 C25 118.6(3) . .
C21 N21 Cu1 116.3(2) . .
C25 N21 Cu1 124.4(2) . .
C31 N31 C35 118.0(3) . .
C31 N31 Cu1 116.4(2) . .
C35 N31 Cu1 123.6(3) . .
C11 N11 C15 118.5(3) . .
C11 N11 Cu1 115.5(2) . .
C15 N11 Cu1 122.5(2) . .
C50 N40 C60 110.3(2) . .
C50 N40 C40 109.0(3) . .
C60 N40 C40 110.4(2) . .
C50 N40 Cu2 109.69(18) . .
C60 N40 Cu2 111.9(2) . .
C40 N40 Cu2 105.41(18) . .
C65 N61 C61 117.6(3) . .
C41 N41 C45 119.0(3) . .
C41 N41 Cu2 116.0(2) . .
C45 N41 Cu2 124.8(2) . .
C55 N51 C51 118.6(3) . .
C55 N51 Cu2 128.6(2) . .
C51 N51 Cu2 111.3(2) . .
C1 O1 Cu1 113.59(18) . .
C4 O11 Cu2 113.88(18) . .
C75 O3 C76 117.5(3) . .
C85 O4 C86 117.8(3) . .
C139 O5 C140 113.9(7) . .
N2 Cu1 N11 170.02(11) . .
N2 Cu1 O1 80.62(9) . .
N11 Cu1 O1 91.47(10) . .
N2 Cu1 N31 89.48(10) . .
N11 Cu1 N31 99.69(11) . .
O1 Cu1 N31 118.52(10) . .
N2 Cu1 N10 105.26(9) . .
N11 Cu1 N10 81.42(10) . .
O1 Cu1 N10 167.86(9) . .
N31 Cu1 N10 72.64(10) . .
N2 Cu1 N21 93.30(10) . .
N11 Cu1 N21 81.26(11) . .
O1 Cu1 N21 94.95(10) . .
N31 Cu1 N21 146.38(10) . .
N10 Cu1 N21 74.33(10) . .
O11 Cu2 N41 90.65(9) . .
O11 Cu2 N22 81.87(9) . .
N41 Cu2 N22 168.66(11) . .
O11 Cu2 N40 169.61(10) . .
N41 Cu2 N40 82.30(10) . .
N22 Cu2 N40 106.19(10) . .
O11 Cu2 N51 99.08(10) . .
N41 Cu2 N51 98.91(11) . .
N22 Cu2 N51 90.72(10) . .
N40 Cu2 N51 74.63(10) . .
C90 B1 C102 104.0(3) . .
C90 B1 C96 112.8(3) . .
C102 B1 C96 110.2(3) . .
C90 B1 C108 111.9(3) . .
C102 B1 C108 114.2(3) . .
C96 B1 C108 104.0(3) . .
C120 B2 C126 110.3(2) . .
C120 B2 C132 109.2(2) . .
C126 B2 C132 111.0(3) . .
C120 B2 C114 108.7(2) . .
C126 B2 C114 108.7(2) . .
C132 B2 C114 108.9(2) . .
C143 O6 C143 179.996(8) 2_767 .
C143 O6 C142 70.0(14) 2_767 2_767
C143 O6 C142 110.0(13) . 2_767
C143 O6 C142 110.0(13) 2_767 .
C143 O6 C142 70.0(14) . .
C142 O6 C142 179.995(16) 2_767 .
O6 C142 C144 140.3(17) . .
O6 C143 C145 112.7(11) . .
O6 C143 C146 135.4(16) . .
C145 C143 C146 45.0(8) . .
C146 C145 C143 68.2(7) . .
C145 C146 C143 66.8(7) . .

loop_
_geom_bond_atom_site_label_1
_geom_bond_atom_site_label_2
_geom_bond_distance
_geom_bond_site_symmetry_2
C1 O1 1.285(4) .
C1 C6 1.376(4) .
C1 C2 1.505(4) .
C2 N2 1.302(4) .
C2 C3 1.418(4) .
C3 C4 1.363(4) .
C4 O11 1.295(4) .
C4 C5 1.506(4) .
C5 N22 1.312(4) .
C5 C6 1.415(4) .
C20 N10 1.478(4) .
C20 C21 1.518(5) .
C21 N21 1.329(4) .
C21 C22 1.386(5) .
C22 C23 1.378(6) .
C23 C24 1.379(6) .
C24 C25 1.380(6) .
C25 N21 1.331(5) .
C30 N10 1.472(4) .
C30 C31 1.520(5) .
C31 N31 1.333(4) .
C31 C32 1.380(5) .
C32 C33 1.391(7) .
C33 C34 1.373(7) .
C34 C35 1.385(6) .
C35 N31 1.338(5) .
C10 N10 1.486(4) .
C10 C11 1.494(5) .
C11 N11 1.349(4) .
C11 C12 1.370(5) .
C12 C13 1.380(6) .
C13 C14 1.375(7) .
C14 C15 1.380(6) .
C15 N11 1.354(5) .
C60 N40 1.479(4) .
C60 C61 1.504(5) .
C61 N61 1.342(4) .
C61 C62 1.385(5) .
C62 C63 1.378(6) .
C63 C64 1.375(6) .
C64 C65 1.377(6) .
C65 N61 1.328(5) .
C40 N40 1.494(4) .
C40 C41 1.495(5) .
C41 N41 1.338(4) .
C41 C42 1.382(5) .
C42 C43 1.380(6) .
C43 C44 1.379(6) .
C44 C45 1.376(5) .
C45 N41 1.344(4) .
C50 N40 1.479(4) .
C50 C51 1.515(5) .
C51 N51 1.339(5) .
C51 C52 1.369(5) .
C52 C53 1.383(6) .
C53 C54 1.386(7) .
C54 C55 1.378(6) .
C55 N51 1.330(5) .
C70 C71 1.376(5) .
C70 C75 1.407(5) .
C70 N22 1.426(4) .
C71 C72 1.395(5) .
C72 C73 1.378(5) .
C73 C74 1.389(5) .
C74 C75 1.391(5) .
C75 O3 1.361(4) .
C76 O3 1.427(5) .
C80 C81 1.386(5) .
C80 C85 1.395(5) .
C80 N2 1.431(4) .
C81 C82 1.397(5) .
C82 C83 1.373(6) .
C83 C84 1.390(5) .
C84 C85 1.399(5) .
C85 O4 1.345(4) .
C86 O4 1.430(5) .
C90 C95 1.391(5) .
C90 C91 1.420(5) .
C90 B1 1.633(5) .
C91 C92 1.375(7) .
C92 C93 1.389(8) .
C93 C94 1.381(7) .
C94 C95 1.416(6) .
C96 C101 1.391(5) .
C96 C97 1.394(5) .
C96 B1 1.651(5) .
C97 C98 1.395(5) .
C98 C99 1.372(6) .
C99 C100 1.378(6) .
C100 C101 1.394(5) .
C102 C103 1.392(5) .
C102 C107 1.399(5) .
C102 B1 1.644(5) .
C103 C104 1.397(6) .
C104 C105 1.385(7) .
C105 C106 1.372(7) .
C106 C107 1.400(5) .
C108 C113 1.398(6) .
C108 C109 1.401(6) .
C108 B1 1.654(5) .
C109 C110 1.391(6) .
C110 C111 1.373(8) .
C111 C112 1.375(7) .
C112 C113 1.393(6) .
C114 C119 1.389(5) .
C114 C115 1.401(4) .
C114 B2 1.668(5) .
C115 C116 1.395(5) .
C116 C117 1.367(5) .
C117 C118 1.386(5) .
C118 C119 1.390(5) .
C120 C125 1.399(4) .
C120 C121 1.401(5) .
C120 B2 1.642(4) .
C121 C122 1.382(5) .
C122 C123 1.381(5) .
C123 C124 1.368(5) .
C124 C125 1.403(5) .
C126 C131 1.402(4) .
C126 C127 1.407(5) .
C126 B2 1.649(4) .
C127 C128 1.385(5) .
C128 C129 1.378(5) .
C129 C130 1.381(5) .
C130 C131 1.400(4) .
C132 C137 1.394(5) .
C132 C133 1.398(5) .
C132 B2 1.653(5) .
C133 C134 1.387(6) .
C134 C135 1.374(6) .
C135 C136 1.375(6) .
C136 C137 1.381(6) .
C138 C139 1.458(10) .
C139 O5 1.326(9) .
C140 C141 1.426(14) .
C140 O5 1.426(10) .
N2 Cu1 1.985(3) .
N22 Cu2 2.018(3) .
N10 Cu1 2.278(3) .
N21 Cu1 2.305(3) .
N31 Cu1 2.256(3) .
N11 Cu1 2.012(3) .
N40 Cu2 2.132(3) .
N41 Cu2 2.014(3) .
N51 Cu2 2.306(3) .
O1 Cu1 2.024(2) .
O11 Cu2 1.944(2) .
O6 C143 1.449(10) 2_767
O6 C143 1.449(10) .
O6 C142 1.470(10) 2_767
O6 C142 1.470(10) .
C142 C144 1.540(10) .
C143 C145 1.530(10) .
C143 C146 1.545(10) .
C145 C146 1.18(2) .
